data_1504760
loop_
_publ_author_name
'Clarke, Paul A.'
'Zaytsev, Andrey V.'
'Morgan, Tyson W.'
'Whitwood, Adrian C.'
'Wilson, Claire'

_publ_section_title
;
 One-pot synthesis of functionalized piperid-4-ones: a four-component
 condensation.
;
_journal_issue 13
_journal_name_full 'Organic letters'
_journal_page_first 2877
_journal_page_last 2880
_journal_paper_doi 10.1021/ol801051g
_journal_volume 10
_journal_year 2008
_chemical_formula_sum 'C26 H25 N O5 S'
_chemical_formula_weight 463.53
_chemical_name_systematic
; 
 ? 
;
_space_group_IT_number 14
_symmetry_cell_setting monoclinic
_symmetry_space_group_name_Hall '-P 2ybc'
_symmetry_space_group_name_H-M 'P 1 21/c 1'
_atom_sites_solution_hydrogens 'geom, sp2 bound Me and OH from difmap'
_atom_sites_solution_primary direct
_atom_sites_solution_secondary difmap
_audit_creation_method SHELXL-97
_cell_angle_alpha 90.00
_cell_angle_beta 107.050(4)
_cell_angle_gamma 90.00
_cell_formula_units_Z 4
_cell_length_a 14.823(3)
_cell_length_b 8.027(2)
_cell_length_c 19.753(4)
_cell_measurement_reflns_used 1342
_cell_measurement_temperature 150(2)
_cell_measurement_theta_max 20.35
_cell_measurement_theta_min 2.85
_cell_volume 2247.0(9)
_computing_cell_refinement 'Bruker SAINT version 6.36a (Bruker, 2000)'
_computing_data_collection 'Bruker SMART version 5.625 (Bruker, 2001)'
_computing_data_reduction 'Bruker SAINT; Bruker SHELXTL (Bruker, 2001)'
_computing_publication_material 'enCIFer (CCDC, 2003); PLATON (Spek, 2003)'
_computing_structure_refinement 'SHELXL-97 (Sheldrick, 1997)'
_computing_structure_solution 'SHELXS-97 (Sheldrick, 1990)'
_diffrn_ambient_temperature 150(2)
_diffrn_measured_fraction_theta_full 0.881
_diffrn_measured_fraction_theta_max 0.832
_diffrn_measurement_device_type 'Bruker SMART1000 area detector diffractometer'
_diffrn_measurement_method \w
_diffrn_radiation_monochromator graphite
_diffrn_radiation_source ' sealed tube'
_diffrn_radiation_type MoK\a
_diffrn_radiation_wavelength 0.71073
_diffrn_reflns_av_R_equivalents 0.032
_diffrn_reflns_av_sigmaI/netI 0.0499
_diffrn_reflns_limit_h_max 9
_diffrn_reflns_limit_h_min -19
_diffrn_reflns_limit_k_max 10
_diffrn_reflns_limit_k_min -10
_diffrn_reflns_limit_l_max 19
_diffrn_reflns_limit_l_min -23
_diffrn_reflns_number 10839
_diffrn_reflns_theta_full 25.00
_diffrn_reflns_theta_max 27.48
_diffrn_reflns_theta_min 2.16
_diffrn_standards_decay_% 0
_diffrn_standards_number 0
_exptl_absorpt_coefficient_mu 0.183
_exptl_absorpt_correction_T_max 0.862
_exptl_absorpt_correction_T_min 0.769
_exptl_absorpt_correction_type multi-scan
_exptl_absorpt_process_details 'Twinabs v2007/3'
_exptl_crystal_colour colourless
_exptl_crystal_density_diffrn 1.370
_exptl_crystal_density_method 'not measured'
_exptl_crystal_description block
_exptl_crystal_F_000 976
_exptl_crystal_size_max 0.42
_exptl_crystal_size_mid 0.16
_exptl_crystal_size_min 0.12
_refine_diff_density_max 0.306
_refine_diff_density_min -0.459
_refine_diff_density_rms 0.058
_refine_ls_extinction_method none
_refine_ls_goodness_of_fit_ref 1.037
_refine_ls_hydrogen_treatment constr
_refine_ls_matrix_type full
_refine_ls_number_parameters 301
_refine_ls_number_reflns 5548
_refine_ls_number_restraints 0
_refine_ls_restrained_S_all 1.037
_refine_ls_R_factor_all 0.0665
_refine_ls_R_factor_gt 0.0503
_refine_ls_shift/su_max 0.001
_refine_ls_shift/su_mean 0.000
_refine_ls_structure_factor_coef Fsqd
_refine_ls_weighting_details 'calc w=1/[\s^2^(Fo^2^)+(0.0611P)^2^+1.6084P] where P=(Fo^2^+2Fc^2^)/3'
_refine_ls_weighting_scheme calc
_refine_ls_wR_factor_gt 0.1194
_refine_ls_wR_factor_ref 0.1268
_reflns_number_gt 4591
_reflns_number_total 5548
_reflns_threshold_expression >2\s(I)
_cod_data_source_file ol801051g-file005.cif
_cod_data_source_block 4a
_cod_original_sg_symbol_H-M 'P 21/c'
_cod_database_code 1504760

loop_
_symmetry_equiv_pos_as_xyz
'x, y, z'
'-x, y+1/2, -z+1/2'
'-x, -y, -z'
'x, -y-1/2, z-1/2'

loop_
_atom_site_label
_atom_site_type_symbol
_atom_site_fract_x
_atom_site_fract_y
_atom_site_fract_z
_atom_site_U_iso_or_equiv
_atom_site_adp_type
_atom_site_occupancy
_atom_site_symmetry_multiplicity
_atom_site_calc_flag
_atom_site_refinement_flags
S1 S 0.08303(5) -0.17133(9) 0.19061(4) 0.02241(18) Uani 1 1 d .
O1 O 0.44311(14) -0.0784(3) 0.20199(13) 0.0288(5) Uani 1 1 d .
H1 H 0.4678 -0.1550 0.1865 0.043 Uiso 1 1 calc R
O2 O 0.34062(14) -0.5561(3) 0.15706(12) 0.0288(5) Uani 1 1 d .
O3 O 0.45736(14) -0.3767(3) 0.15832(12) 0.0273(5) Uani 1 1 d .
O4 O 0.03419(13) -0.1143(3) 0.23886(12) 0.0295(5) Uani 1 1 d .
O5 O 0.04988(14) -0.3165(3) 0.14801(12) 0.0287(5) Uani 1 1 d .
N1 N 0.19196(15) -0.2081(3) 0.23648(13) 0.0205(6) Uani 1 1 d .
C2 C 0.24543(19) -0.3523(3) 0.22186(17) 0.0204(6) Uani 1 1 d .
H2A H 0.2056 -0.4074 0.1793 0.025 Uiso 1 1 calc R
C3 C 0.33438(19) -0.2927(4) 0.20533(16) 0.0206(7) Uani 1 1 d .
C4 C 0.36579(19) -0.1355(4) 0.21771(16) 0.0230(7) Uani 1 1 d .
C5 C 0.31740(19) -0.0028(4) 0.24663(17) 0.0233(7) Uani 1 1 d .
H5A H 0.2858 0.0723 0.2086 0.028 Uiso 1 1 calc R
H5B H 0.3643 0.0611 0.2815 0.028 Uiso 1 1 calc R
C6 C 0.24495(19) -0.0716(4) 0.28108(17) 0.0223(7) Uani 1 1 d .
H6A H 0.1997 0.0180 0.2801 0.027 Uiso 1 1 calc R
C7 C 0.38420(19) -0.4096(4) 0.17246(16) 0.0228(7) Uani 1 1 d .
C8 C 0.3844(2) -0.6764(4) 0.12269(19) 0.0351(8) Uani 1 1 d .
H8A H 0.3475 -0.7767 0.1141 0.053 Uiso 1 1 calc R
H8B H 0.4467 -0.7009 0.1526 0.053 Uiso 1 1 calc R
H8C H 0.3881 -0.6318 0.0785 0.053 Uiso 1 1 calc R
C9 C 0.26384(19) -0.4785(3) 0.28258(16) 0.0203(7) Uani 1 1 d .
C10 C 0.35259(19) -0.5072(4) 0.32935(17) 0.0250(7) Uani 1 1 d .
H10A H 0.4046 -0.4515 0.3232 0.030 Uiso 1 1 calc R
C11 C 0.3647(2) -0.6174(4) 0.38495(18) 0.0313(8) Uani 1 1 d .
H11A H 0.4246 -0.6349 0.4160 0.038 Uiso 1 1 calc R
C12 C 0.2879(2) -0.7023(4) 0.39464(19) 0.0309(8) Uani 1 1 d .
H12A H 0.2958 -0.7767 0.4320 0.037 Uiso 1 1 calc R
C13 C 0.1993(2) -0.6746(4) 0.34789(19) 0.0300(7) Uani 1 1 d .
H13A H 0.1474 -0.7309 0.3541 0.036 Uiso 1 1 calc R
C14 C 0.1870(2) -0.5648(4) 0.29230(17) 0.0247(7) Uani 1 1 d .
H14A H 0.1271 -0.5482 0.2611 0.030 Uiso 1 1 calc R
C15 C 0.2825(2) -0.1290(3) 0.35738(17) 0.0228(7) Uani 1 1 d .
C16 C 0.3756(2) -0.1107(4) 0.39822(18) 0.0303(7) Uani 1 1 d .
H16A H 0.4185 -0.0589 0.3790 0.036 Uiso 1 1 calc R
C17 C 0.4054(3) -0.1684(4) 0.4670(2) 0.0428(9) Uani 1 1 d .
H17A H 0.4681 -0.1554 0.4938 0.051 Uiso 1 1 calc R
C18 C 0.3420(3) -0.2457(4) 0.4961(2) 0.0466(10) Uani 1 1 d .
H18A H 0.3623 -0.2874 0.5420 0.056 Uiso 1 1 calc R
C19 C 0.2492(3) -0.2606(4) 0.4570(2) 0.0420(10) Uani 1 1 d .
H19A H 0.2063 -0.3105 0.4768 0.050 Uiso 1 1 calc R
C20 C 0.2192(2) -0.2019(4) 0.38836(19) 0.0308(8) Uani 1 1 d .
H20A H 0.1560 -0.2112 0.3625 0.037 Uiso 1 1 calc R
C21 C 0.08700(19) -0.0032(4) 0.13438(16) 0.0208(6) Uani 1 1 d .
C22 C 0.0598(2) 0.1542(4) 0.14976(17) 0.0269(7) Uani 1 1 d .
H22A H 0.0348 0.1700 0.1873 0.032 Uiso 1 1 calc R
C23 C 0.0703(2) 0.2879(4) 0.10807(18) 0.0309(8) Uani 1 1 d .
H23A H 0.0522 0.3936 0.1182 0.037 Uiso 1 1 calc R
C24 C 0.1074(2) 0.2678(4) 0.05160(18) 0.0293(7) Uani 1 1 d .
C25 C 0.1314(2) 0.1072(4) 0.03681(19) 0.0368(8) Uani 1 1 d .
H25A H 0.1546 0.0899 -0.0016 0.044 Uiso 1 1 calc R
C26 C 0.1217(2) -0.0266(4) 0.07752(19) 0.0342(8) Uani 1 1 d .
H26A H 0.1385 -0.1328 0.0667 0.041 Uiso 1 1 calc R
C27 C 0.1229(2) 0.4138(4) 0.00874(19) 0.0387(9) Uani 1 1 d .
H27A H 0.1891 0.4261 0.0145 0.058 Uiso 1 1 calc R
H27B H 0.0993 0.5132 0.0247 0.058 Uiso 1 1 calc R
H27C H 0.0900 0.3954 -0.0403 0.058 Uiso 1 1 calc R

loop_
_atom_site_aniso_label
_atom_site_aniso_U_11
_atom_site_aniso_U_22
_atom_site_aniso_U_33
_atom_site_aniso_U_23
_atom_site_aniso_U_13
_atom_site_aniso_U_12
S1 0.0164(3) 0.0210(4) 0.0297(4) 0.0014(4) 0.0065(3) 0.0014(3)
O1 0.0248(11) 0.0311(12) 0.0345(14) -0.0012(11) 0.0150(10) -0.0059(9)
O2 0.0280(11) 0.0258(12) 0.0357(14) -0.0039(11) 0.0145(10) 0.0002(9)
O3 0.0216(10) 0.0333(12) 0.0293(13) 0.0024(10) 0.0109(10) 0.0008(9)
O4 0.0229(10) 0.0313(12) 0.0380(14) 0.0037(11) 0.0147(10) 0.0040(9)
O5 0.0217(10) 0.0227(11) 0.0371(14) -0.0014(11) 0.0016(10) -0.0016(9)
N1 0.0158(11) 0.0176(12) 0.0269(15) -0.0016(11) 0.0043(11) 0.0000(9)
C2 0.0184(13) 0.0198(15) 0.0237(17) -0.0032(13) 0.0072(12) 0.0015(11)
C3 0.0173(13) 0.0244(16) 0.0203(17) 0.0065(13) 0.0057(12) 0.0018(11)
C4 0.0200(14) 0.0314(18) 0.0176(16) 0.0045(13) 0.0053(12) -0.0005(12)
C5 0.0255(15) 0.0207(15) 0.0237(17) -0.0004(13) 0.0073(14) -0.0045(12)
C6 0.0198(14) 0.0192(15) 0.0285(18) -0.0026(14) 0.0078(13) -0.0004(12)
C7 0.0210(14) 0.0267(16) 0.0195(16) 0.0074(13) 0.0043(13) 0.0026(12)
C8 0.0384(18) 0.0315(18) 0.040(2) -0.0098(18) 0.0194(17) 0.0010(15)
C9 0.0212(14) 0.0178(15) 0.0238(17) -0.0031(13) 0.0096(13) 0.0030(11)
C10 0.0192(14) 0.0269(16) 0.0309(19) 0.0027(14) 0.0103(14) 0.0020(12)
C11 0.0300(16) 0.0322(18) 0.0311(19) 0.0044(16) 0.0079(15) 0.0090(14)
C12 0.0409(18) 0.0261(18) 0.0293(19) 0.0054(16) 0.0160(16) 0.0074(14)
C13 0.0374(17) 0.0222(16) 0.037(2) -0.0015(16) 0.0208(16) -0.0029(14)
C14 0.0223(14) 0.0256(16) 0.0276(18) -0.0008(14) 0.0097(13) 0.0013(12)
C15 0.0276(15) 0.0177(15) 0.0252(18) -0.0061(13) 0.0109(13) -0.0008(12)
C16 0.0325(17) 0.0245(16) 0.0324(19) 0.0013(16) 0.0073(15) -0.0029(14)
C17 0.051(2) 0.0333(19) 0.034(2) -0.0002(18) -0.0044(18) -0.0031(17)
C18 0.077(3) 0.035(2) 0.022(2) -0.0002(16) 0.005(2) -0.007(2)
C19 0.071(3) 0.034(2) 0.028(2) -0.0037(16) 0.026(2) -0.0105(19)
C20 0.0367(18) 0.0294(18) 0.031(2) -0.0053(16) 0.0168(16) -0.0036(14)
C21 0.0210(14) 0.0219(15) 0.0193(17) 0.0001(13) 0.0057(12) 0.0016(12)
C22 0.0298(16) 0.0255(16) 0.0256(17) -0.0046(14) 0.0085(14) 0.0052(13)
C23 0.0349(17) 0.0233(17) 0.031(2) -0.0020(15) 0.0042(15) 0.0054(13)
C24 0.0302(16) 0.0265(17) 0.0264(19) 0.0017(15) 0.0009(14) -0.0014(13)
C25 0.052(2) 0.0331(19) 0.031(2) 0.0017(16) 0.0202(18) 0.0057(16)
C26 0.048(2) 0.0227(17) 0.037(2) -0.0002(16) 0.0204(18) 0.0072(15)
C27 0.043(2) 0.033(2) 0.037(2) 0.0071(17) 0.0060(17) 0.0000(15)

loop_
_atom_type_symbol
_atom_type_description
_atom_type_scat_dispersion_real
_atom_type_scat_dispersion_imag
_atom_type_scat_source
C C 0.0033 0.0016 'International Tables Vol C Tables 4.2.6.8 and 6.1.1.4'
H H 0.0000 0.0000 'International Tables Vol C Tables 4.2.6.8 and 6.1.1.4'
N N 0.0061 0.0033 'International Tables Vol C Tables 4.2.6.8 and 6.1.1.4'
O O 0.0106 0.0060 'International Tables Vol C Tables 4.2.6.8 and 6.1.1.4'
S S 0.1246 0.1234 'International Tables Vol C Tables 4.2.6.8 and 6.1.1.4'

loop_
_geom_angle_atom_site_label_1
_geom_angle_atom_site_label_2
_geom_angle_atom_site_label_3
_geom_angle
O4 S1 O5 119.78(13)
O4 S1 N1 107.46(13)
O5 S1 N1 106.95(12)
O4 S1 C21 107.00(13)
O5 S1 C21 108.73(14)
N1 S1 C21 106.17(13)
C7 O2 C8 116.4(2)
C2 N1 C6 118.3(2)
C2 N1 S1 122.25(19)
C6 N1 S1 117.61(18)
N1 C2 C3 110.0(2)
N1 C2 C9 110.3(2)
C3 C2 C9 114.1(2)
C4 C3 C7 119.5(3)
C4 C3 C2 122.1(3)
C7 C3 C2 118.4(2)
C3 C4 O1 123.3(3)
C3 C4 C5 124.2(3)
O1 C4 C5 112.5(2)
C4 C5 C6 113.1(2)
N1 C6 C15 110.1(2)
N1 C6 C5 108.8(2)
C15 C6 C5 116.7(2)
O3 C7 O2 122.7(3)
O3 C7 C3 124.1(3)
O2 C7 C3 113.2(2)
C10 C9 C14 118.6(3)
C10 C9 C2 123.2(3)
C14 C9 C2 118.1(3)
C11 C10 C9 120.9(3)
C10 C11 C12 120.3(3)
C13 C12 C11 119.0(3)
C14 C13 C12 120.8(3)
C13 C14 C9 120.4(3)
C16 C15 C20 118.2(3)
C16 C15 C6 124.0(3)
C20 C15 C6 117.8(3)
C17 C16 C15 121.0(3)
C16 C17 C18 119.9(3)
C19 C18 C17 119.8(4)
C18 C19 C20 120.3(3)
C19 C20 C15 120.8(3)
C26 C21 C22 120.3(3)
C26 C21 S1 120.0(2)
C22 C21 S1 119.6(2)
C21 C22 C23 118.9(3)
C24 C23 C22 121.8(3)
C23 C24 C25 117.5(3)
C23 C24 C27 121.6(3)
C25 C24 C27 120.9(3)
C26 C25 C24 121.6(3)
C25 C26 C21 119.9(3)

loop_
_geom_bond_atom_site_label_1
_geom_bond_atom_site_label_2
_geom_bond_distance
S1 O4 1.431(2)
S1 O5 1.437(2)
S1 N1 1.630(2)
S1 C21 1.760(3)
O1 C4 1.352(3)
O2 C7 1.334(3)
O2 C8 1.439(3)
O3 C7 1.225(3)
N1 C2 1.479(3)
N1 C6 1.479(4)
C2 C3 1.525(4)
C2 C9 1.532(4)
C3 C4 1.343(4)
C3 C7 1.459(4)
C4 C5 1.489(4)
C5 C6 1.533(4)
C6 C15 1.517(4)
C9 C10 1.387(4)
C9 C14 1.394(4)
C10 C11 1.380(4)
C11 C12 1.387(4)
C12 C13 1.384(4)
C13 C14 1.378(4)
C15 C16 1.387(4)
C15 C20 1.391(4)
C16 C17 1.380(5)
C17 C18 1.383(5)
C18 C19 1.371(5)
C19 C20 1.380(5)
C21 C26 1.378(4)
C21 C22 1.387(4)
C22 C23 1.389(4)
C23 C24 1.389(5)
C24 C25 1.392(4)
C24 C27 1.502(4)
C25 C26 1.374(4)

loop_
_geom_hbond_atom_site_label_D
_geom_hbond_atom_site_label_H
_geom_hbond_atom_site_label_A
_geom_hbond_distance_DH
_geom_hbond_distance_HA
_geom_hbond_distance_DA
_geom_hbond_angle_DHA
O1 H1 O3 0.82 1.86 2.575(3) 145.4

loop_
_geom_torsion_atom_site_label_1
_geom_torsion_atom_site_label_2
_geom_torsion_atom_site_label_3
_geom_torsion_atom_site_label_4
_geom_torsion
O4 S1 N1 C2 140.8(2)
O5 S1 N1 C2 11.0(3)
C21 S1 N1 C2 -104.9(2)
O4 S1 N1 C6 -54.7(2)
O5 S1 N1 C6 175.5(2)
C21 S1 N1 C6 59.5(2)
C6 N1 C2 C3 -42.5(3)
S1 N1 C2 C3 121.8(2)
C6 N1 C2 C9 84.2(3)
S1 N1 C2 C9 -111.4(2)
N1 C2 C3 C4 12.7(4)
C9 C2 C3 C4 -112.0(3)
N1 C2 C3 C7 -164.9(2)
C9 C2 C3 C7 70.5(3)
C7 C3 C4 O1 -0.9(4)
C2 C3 C4 O1 -178.4(3)
C7 C3 C4 C5 175.9(3)
C2 C3 C4 C5 -1.6(5)
C3 C4 C5 C6 16.7(4)
O1 C4 C5 C6 -166.2(2)
C2 N1 C6 C15 -71.1(3)
S1 N1 C6 C15 123.8(2)
C2 N1 C6 C5 57.9(3)
S1 N1 C6 C5 -107.2(2)
C4 C5 C6 N1 -41.5(3)
C4 C5 C6 C15 83.7(3)
C8 O2 C7 O3 0.2(4)
C8 O2 C7 C3 178.4(3)
C4 C3 C7 O3 4.1(5)
C2 C3 C7 O3 -178.3(3)
C4 C3 C7 O2 -174.0(3)
C2 C3 C7 O2 3.6(4)
N1 C2 C9 C10 -110.0(3)
C3 C2 C9 C10 14.5(4)
N1 C2 C9 C14 68.2(3)
C3 C2 C9 C14 -167.4(3)
C14 C9 C10 C11 -0.8(5)
C2 C9 C10 C11 177.3(3)
C9 C10 C11 C12 0.4(5)
C10 C11 C12 C13 -0.1(5)
C11 C12 C13 C14 0.1(5)
C12 C13 C14 C9 -0.5(5)
C10 C9 C14 C13 0.9(5)
C2 C9 C14 C13 -177.4(3)
N1 C6 C15 C16 129.7(3)
C5 C6 C15 C16 5.1(4)
N1 C6 C15 C20 -51.4(3)
C5 C6 C15 C20 -175.9(3)
C20 C15 C16 C17 2.2(5)
C6 C15 C16 C17 -178.9(3)
C15 C16 C17 C18 0.0(5)
C16 C17 C18 C19 -1.8(6)
C17 C18 C19 C20 1.3(6)
C18 C19 C20 C15 0.9(5)
C16 C15 C20 C19 -2.6(5)
C6 C15 C20 C19 178.4(3)
O4 S1 C21 C26 -173.4(3)
O5 S1 C21 C26 -42.7(3)
N1 S1 C21 C26 72.1(3)
O4 S1 C21 C22 10.0(3)
O5 S1 C21 C22 140.7(2)
N1 S1 C21 C22 -104.6(2)
C26 C21 C22 C23 -1.6(5)
S1 C21 C22 C23 175.0(2)
C21 C22 C23 C24 0.0(5)
C22 C23 C24 C25 1.7(5)
C22 C23 C24 C27 -177.1(3)
C23 C24 C25 C26 -1.8(5)
C27 C24 C25 C26 177.0(3)
C24 C25 C26 C21 0.3(5)
C22 C21 C26 C25 1.5(5)
S1 C21 C26 C25 -175.1(3)
